data_7205333
loop_
_publ_author_name
'Yi, Fei-Yan'
'Xu, Hai-Bing'
'Zhou, Tian-Hua'
'Mao, Jiang-Gao'

_publ_section_title
;
 Towards rational design of zinc(ii) and cadmium(ii)
 sulfonate-arsonates with low dimensional aggregations
;
_journal_issue 5
_journal_name_full CrystEngComm
_journal_page_first 1480
_journal_paper_doi 10.1039/c0ce00375a
_journal_volume 13
_journal_year 2011
_chemical_formula_sum 'C12 H16 As2 Cd3 O16 S2'
_chemical_formula_weight 967.41
_chemical_name_systematic
; 
 ? 
;
_space_group_IT_number 14
_symmetry_cell_setting monoclinic
_symmetry_space_group_name_Hall '-P 2ybc'
_symmetry_space_group_name_H-M 'P 1 21/c 1'
_atom_sites_solution_hydrogens geom
_atom_sites_solution_primary direct
_atom_sites_solution_secondary difmap
_audit_creation_method SHELXL-97
_cell_angle_alpha 90.00
_cell_angle_beta 96.830(5)
_cell_angle_gamma 90.00
_cell_formula_units_Z 4
_cell_length_a 12.5726(8)
_cell_length_b 13.0537(7)
_cell_length_c 14.0286(11)
_cell_measurement_reflns_used 4757
_cell_measurement_temperature 293(2)
_cell_measurement_theta_max 27.4526
_cell_measurement_theta_min 2.1384
_cell_volume 2286.0(3)
_computing_cell_refinement 'CrystalClear (Rigaku/MSC Inc., 2005)'
_computing_data_collection 'CrystalClear (Rigaku/MSC Inc., 2005)'
_computing_data_reduction 'CrystalClear (Rigaku/MSC Inc., 2005)'
_computing_structure_refinement 'SHELXL-97 (Sheldrick, 1997)'
_computing_structure_solution 'SHELXS-97 (Sheldrick, 1990)'
_diffrn_ambient_temperature 293(2)
_diffrn_detector_area_resol_mean 28.5714
_diffrn_measured_fraction_theta_full 0.995
_diffrn_measured_fraction_theta_max 0.995
_diffrn_measurement_device_type 'Saturn70 (4x4 bin mode)'
_diffrn_measurement_method CCD_Profile_fitting
_diffrn_radiation_monochromator graphite
_diffrn_radiation_source 'fine-focus sealed tube'
_diffrn_radiation_type MoK\a
_diffrn_radiation_wavelength 0.71073
_diffrn_reflns_av_R_equivalents 0.0668
_diffrn_reflns_av_sigmaI/netI 0.0658
_diffrn_reflns_limit_h_max 16
_diffrn_reflns_limit_h_min -16
_diffrn_reflns_limit_k_max 16
_diffrn_reflns_limit_k_min -15
_diffrn_reflns_limit_l_max 18
_diffrn_reflns_limit_l_min -18
_diffrn_reflns_number 17764
_diffrn_reflns_theta_full 27.49
_diffrn_reflns_theta_max 27.49
_diffrn_reflns_theta_min 2.26
_exptl_absorpt_coefficient_mu 5.899
_exptl_absorpt_correction_T_max 1
_exptl_absorpt_correction_T_min 0.8018
_exptl_absorpt_correction_type multi-scan
_exptl_crystal_colour colorless
_exptl_crystal_density_diffrn 2.811
_exptl_crystal_density_method 'not measured'
_exptl_crystal_description plate
_exptl_crystal_F_000 1832
_exptl_crystal_size_max 0.14
_exptl_crystal_size_mid 0.11
_exptl_crystal_size_min 0.01
_refine_diff_density_max 1.406
_refine_diff_density_min -1.168
_refine_diff_density_rms 0.217
_refine_ls_extinction_method shelxtl
_refine_ls_goodness_of_fit_ref 1.080
_refine_ls_hydrogen_treatment constr
_refine_ls_matrix_type full
_refine_ls_number_parameters 326
_refine_ls_number_reflns 5217
_refine_ls_number_restraints 2
_refine_ls_restrained_S_all 1.080
_refine_ls_R_factor_all 0.0727
_refine_ls_R_factor_gt 0.0514
_refine_ls_shift/su_max 0.001
_refine_ls_shift/su_mean 0.000
_refine_ls_structure_factor_coef Fsqd
_refine_ls_weighting_details 'calc w=1/[\s^2^(Fo^2^)+(0.0477P)^2^+2.4259P] where P=(Fo^2^+2Fc^2^)/3'
_refine_ls_weighting_scheme calc
_refine_ls_wR_factor_gt 0.1023
_refine_ls_wR_factor_ref 0.1122
_reflns_number_gt 3971
_reflns_number_total 5217
_reflns_threshold_expression >2sigma(I)
_cod_data_source_file C0CE00375A.TXT
_cod_data_source_block 2
_cod_depositor_comments
;
The following automatic conversions were performed:
'_exptl_absorpt_correction_type' value 'Multi-scan' changed to
'multi-scan' according to
'/home/saulius/struct/CIF-dictionaries/cif_core.dic' dictionary named
'cif_core.dic' version 2.4.1 from 2010-06-29.

Automatic conversion script
Id: cif_fix_enum 1555 2011-01-17 13:19:09Z saulius 
;
_cod_original_sg_symbol_H-M P2(1)/c
_cod_database_code 7205333

loop_
_symmetry_equiv_pos_as_xyz
'x, y, z'
'-x, y+1/2, -z+1/2'
'-x, -y, -z'
'x, -y-1/2, z-1/2'

loop_
_atom_site_label
_atom_site_type_symbol
_atom_site_fract_x
_atom_site_fract_y
_atom_site_fract_z
_atom_site_U_iso_or_equiv
_atom_site_adp_type
_atom_site_occupancy
_atom_site_symmetry_multiplicity
_atom_site_calc_flag
_atom_site_refinement_flags
_atom_site_disorder_assembly
_atom_site_disorder_group
Cd1 Cd -0.02325(4) 0.25495(4) 0.73587(4) 0.02225(14) Uani 1 1 d . . .
Cd2 Cd 0.07638(5) 0.39480(4) 0.96340(4) 0.02683(15) Uani 1 1 d . . .
Cd3 Cd 0.05317(5) 0.46768(4) 1.39654(4) 0.02548(15) Uani 1 1 d . . .
As1 As -0.09134(6) 0.21214(6) 0.98931(5) 0.01911(17) Uani 1 1 d . . .
As2 As 0.12047(6) 0.48590(6) 1.20147(5) 0.01968(17) Uani 1 1 d . . .
S1 S -0.22564(15) 0.08232(16) 0.79123(14) 0.0263(4) Uani 1 1 d . . .
S2 S 0.2890(8) 0.2992(7) 1.1277(6) 0.0447(11) Uani 0.386(6) 1 d P . .
S2' S 0.3042(4) 0.3224(4) 1.0901(4) 0.0447(11) Uani 0.61 1 d PD . .
C1 C -0.2432(6) 0.1824(6) 0.9632(6) 0.0241(16) Uani 1 1 d . . .
C2 C -0.2936(6) 0.1221(6) 0.8881(5) 0.0248(17) Uani 1 1 d . . .
C3 C -0.4014(8) 0.0965(8) 0.8850(7) 0.045(2) Uani 1 1 d . . .
H3A H -0.4351 0.0582 0.8343 0.054 Uiso 1 1 calc R . .
C4 C -0.4573(7) 0.1285(9) 0.9576(7) 0.053(3) Uani 1 1 d . . .
H4A H -0.5284 0.1088 0.9572 0.063 Uiso 1 1 calc R . .
C5 C -0.4106(8) 0.1892(8) 1.0312(7) 0.049(3) Uani 1 1 d . . .
H5A H -0.4510 0.2123 1.0782 0.059 Uiso 1 1 calc R . .
C6 C -0.3037(6) 0.2160(7) 1.0352(6) 0.035(2) Uani 1 1 d . . .
H6A H -0.2720 0.2561 1.0855 0.042 Uiso 1 1 calc R . .
C7 C 0.2704(6) 0.5046(7) 1.1868(6) 0.0311(19) Uani 1 1 d . . .
C8 C 0.3358(7) 0.4382(7) 1.1422(7) 0.039(2) Uani 1 1 d . . .
C9 C 0.4384(8) 0.4698(10) 1.1270(8) 0.060(3) Uani 1 1 d . . .
H9A H 0.4817 0.4267 1.0956 0.072 Uiso 1 1 calc R . .
C10 C 0.4752(8) 0.5635(11) 1.1580(10) 0.074(4) Uani 1 1 d . . .
H10A H 0.5446 0.5828 1.1493 0.089 Uiso 1 1 calc R . .
C11 C 0.4135(8) 0.6284(9) 1.2009(9) 0.067(4) Uani 1 1 d . . .
H11A H 0.4398 0.6928 1.2199 0.081 Uiso 1 1 calc R . .
C12 C 0.3096(7) 0.6004(7) 1.2174(7) 0.044(2) Uani 1 1 d . . .
H12A H 0.2675 0.6451 1.2483 0.053 Uiso 1 1 calc R . .
O1 O -0.0321(4) 0.2682(4) 0.9009(4) 0.0246(12) Uani 1 1 d . . .
O2 O -0.0752(4) 0.2905(4) 1.0847(3) 0.0248(11) Uani 1 1 d . . .
O3 O -0.0254(4) 0.1015(4) 1.0146(4) 0.0250(11) Uani 1 1 d . . .
O4 O -0.1371(5) 0.0181(5) 0.8319(5) 0.0490(17) Uani 1 1 d . . .
O5 O -0.3005(5) 0.0295(5) 0.7232(4) 0.0438(16) Uani 1 1 d . . .
O6 O -0.1865(5) 0.1768(5) 0.7507(5) 0.0470(17) Uani 1 1 d . . .
O7 O 0.0480(4) 0.4921(4) 1.0950(4) 0.0252(12) Uani 1 1 d . . .
O8 O 0.0886(4) 0.5807(4) 1.2759(3) 0.0225(11) Uani 1 1 d . . .
O9 O 0.0911(4) 0.3814(3) 1.2644(3) 0.0206(11) Uani 1 1 d . . .
O10 O 0.1829(5) 0.3116(5) 1.0824(5) 0.0451(16) Uani 1 1 d . . .
O11 O 0.357(2) 0.256(2) 1.056(2) 0.097(5) Uani 0.386(6) 1 d P . .
O11' O 0.3467(14) 0.3175(13) 1.0010(11) 0.097(5) Uani 0.61 1 d PD . .
O12 O 0.3048(17) 0.2498(17) 1.2116(19) 0.069(4) Uani 0.386(6) 1 d P . .
O12' O 0.3516(11) 0.2483(10) 1.1570(11) 0.069(4) Uani 0.61 1 d PD . .
O1W O 0.1316(5) 0.3436(5) 0.7959(5) 0.0467(17) Uani 1 1 d . . .
H1WA H 0.1423 0.3956 0.7619 0.070 Uiso 1 1 d R . .
H1WB H 0.1867 0.3052 0.8010 0.070 Uiso 1 1 d R . .
O2W O 0.1941(5) 0.5255(4) 0.9433(4) 0.0339(13) Uani 1 1 d . . .
H2WA H 0.1721 0.5588 0.8927 0.051 Uiso 1 1 d R . .
H2WB H 0.2556 0.5004 0.9381 0.051 Uiso 1 1 d R . .
O3W O 0.2228(6) 0.4205(6) 1.4637(5) 0.063(2) Uani 1 1 d . . .
H3WA H 0.2221 0.4105 1.5235 0.095 Uiso 1 1 d R . .
H3WB H 0.2409 0.3655 1.4374 0.095 Uiso 1 1 d R . .
O4W O 0.3076(11) 0.2707(11) 1.3481(13) 0.196(8) Uani 1 1 d . . .
H4WA H 0.2984 0.3235 1.3125 0.295 Uiso 1 1 d R . .
H4WB H 0.3738 0.2560 1.3572 0.295 Uiso 1 1 d R . .

loop_
_atom_site_aniso_label
_atom_site_aniso_U_11
_atom_site_aniso_U_22
_atom_site_aniso_U_33
_atom_site_aniso_U_23
_atom_site_aniso_U_13
_atom_site_aniso_U_12
Cd1 0.0318(3) 0.0180(3) 0.0171(3) 0.0003(2) 0.0032(2) 0.0003(2)
Cd2 0.0317(3) 0.0202(3) 0.0286(3) -0.0039(2) 0.0036(2) 0.0023(2)
Cd3 0.0354(3) 0.0221(3) 0.0208(3) -0.0018(2) 0.0111(2) -0.0025(2)
As1 0.0257(4) 0.0163(4) 0.0157(4) -0.0010(3) 0.0039(3) 0.0005(3)
As2 0.0235(4) 0.0180(4) 0.0182(4) 0.0010(3) 0.0053(3) 0.0007(3)
S1 0.0260(9) 0.0309(11) 0.0228(10) -0.0063(8) 0.0063(8) -0.0037(8)
S2 0.049(2) 0.044(3) 0.043(3) -0.003(2) 0.017(2) 0.023(2)
S2' 0.049(2) 0.044(3) 0.043(3) -0.003(2) 0.017(2) 0.023(2)
C1 0.024(4) 0.021(4) 0.029(4) 0.006(3) 0.012(3) 0.003(3)
C2 0.027(4) 0.024(4) 0.026(4) -0.001(3) 0.016(3) 0.002(3)
C3 0.040(5) 0.057(6) 0.038(6) -0.005(5) 0.012(4) -0.003(5)
C4 0.028(5) 0.083(8) 0.050(6) -0.003(6) 0.016(4) -0.007(5)
C5 0.045(6) 0.073(7) 0.032(5) -0.001(5) 0.019(4) 0.006(5)
C6 0.029(4) 0.050(5) 0.026(5) -0.010(4) 0.004(3) 0.006(4)
C7 0.024(4) 0.042(5) 0.028(4) 0.007(4) 0.006(3) 0.003(4)
C8 0.027(4) 0.051(6) 0.039(5) -0.002(4) 0.007(4) 0.012(4)
C9 0.037(6) 0.086(9) 0.060(7) 0.014(6) 0.021(5) 0.017(6)
C10 0.023(5) 0.090(10) 0.110(11) 0.050(9) 0.010(6) 0.000(6)
C11 0.031(5) 0.063(8) 0.105(10) 0.025(7) -0.003(6) -0.026(5)
C12 0.028(5) 0.046(6) 0.058(6) 0.005(5) 0.001(4) -0.007(4)
O1 0.031(3) 0.026(3) 0.017(3) 0.002(2) 0.007(2) -0.004(2)
O2 0.038(3) 0.018(3) 0.018(3) -0.002(2) 0.002(2) 0.003(2)
O3 0.035(3) 0.015(3) 0.028(3) 0.002(2) 0.010(2) 0.003(2)
O4 0.042(4) 0.059(4) 0.047(4) -0.011(3) 0.008(3) 0.019(3)
O5 0.036(3) 0.064(4) 0.032(3) -0.021(3) 0.003(3) -0.012(3)
O6 0.058(4) 0.046(4) 0.040(4) -0.008(3) 0.019(3) -0.024(3)
O7 0.033(3) 0.023(3) 0.019(3) 0.000(2) 0.000(2) 0.002(2)
O8 0.029(3) 0.018(3) 0.021(3) -0.001(2) 0.006(2) 0.000(2)
O9 0.027(3) 0.013(2) 0.023(3) 0.002(2) 0.007(2) -0.003(2)
O10 0.047(4) 0.032(3) 0.053(4) -0.002(3) -0.007(3) 0.006(3)
O11 0.123(11) 0.105(13) 0.070(11) -0.014(8) 0.041(10) 0.048(10)
O11' 0.123(11) 0.105(13) 0.070(11) -0.014(8) 0.041(10) 0.048(10)
O12 0.052(8) 0.058(6) 0.095(12) 0.023(7) 0.004(6) 0.032(6)
O12' 0.052(8) 0.058(6) 0.095(12) 0.023(7) 0.004(6) 0.032(6)
O1W 0.039(4) 0.035(4) 0.066(5) -0.001(3) 0.010(3) -0.007(3)
O2W 0.040(3) 0.033(3) 0.031(3) 0.004(3) 0.011(3) 0.001(3)
O3W 0.058(5) 0.065(5) 0.062(5) -0.007(4) -0.016(4) 0.008(4)
O4W 0.103(11) 0.162(14) 0.32(2) -0.001(15) 0.000(13) 0.015(10)

loop_
_atom_type_symbol
_atom_type_description
_atom_type_scat_dispersion_real
_atom_type_scat_dispersion_imag
_atom_type_scat_source
C C 0.0033 0.0016 'International Tables Vol C Tables 4.2.6.8 and 6.1.1.4'
H H 0.0000 0.0000 'International Tables Vol C Tables 4.2.6.8 and 6.1.1.4'
O O 0.0106 0.0060 'International Tables Vol C Tables 4.2.6.8 and 6.1.1.4'
S S 0.1246 0.1234 'International Tables Vol C Tables 4.2.6.8 and 6.1.1.4'
As As 0.0499 2.0058 'International Tables Vol C Tables 4.2.6.8 and 6.1.1.4'
Cd Cd -0.8075 1.2024 'International Tables Vol C Tables 4.2.6.8 and 6.1.1.4'

loop_
_geom_angle_atom_site_label_1
_geom_angle_atom_site_label_2
_geom_angle_atom_site_label_3
_geom_angle
_geom_angle_site_symmetry_1
_geom_angle_site_symmetry_3
_geom_angle_publ_flag
O2 Cd1 O9 93.81(18) 4_565 4_565 ?
O2 Cd1 O8 96.82(18) 4_565 3_567 ?
O9 Cd1 O8 161.68(18) 4_565 3_567 ?
O2 Cd1 O6 78.8(2) 4_565 . ?
O9 Cd1 O6 100.7(2) 4_565 . ?
O8 Cd1 O6 96.0(2) 3_567 . ?
O2 Cd1 O1W 127.9(2) 4_565 . ?
O9 Cd1 O1W 80.9(2) 4_565 . ?
O8 Cd1 O1W 80.7(2) 3_567 . ?
O6 Cd1 O1W 153.3(2) . . ?
O2 Cd1 O1 157.08(18) 4_565 . ?
O9 Cd1 O1 89.27(18) 4_565 . ?
O8 Cd1 O1 86.74(18) 3_567 . ?
O6 Cd1 O1 78.3(2) . . ?
O1W Cd1 O1 75.0(2) . . ?
O7 Cd2 O1 88.70(19) 3_567 . ?
O7 Cd2 O10 154.8(2) 3_567 . ?
O1 Cd2 O10 102.2(2) . . ?
O7 Cd2 O2W 84.1(2) 3_567 . ?
O1 Cd2 O2W 150.00(19) . . ?
O10 Cd2 O2W 96.4(2) . . ?
O7 Cd2 O7 76.2(2) 3_567 . ?
O1 Cd2 O7 124.90(18) . . ?
O10 Cd2 O7 79.0(2) . . ?
O2W Cd2 O7 81.50(19) . . ?
O7 Cd2 O1W 95.11(19) 3_567 . ?
O1 Cd2 O1W 71.10(18) . . ?
O10 Cd2 O1W 109.8(2) . . ?
O2W Cd2 O1W 80.56(19) . . ?
O7 Cd2 O1W 160.76(19) . . ?
O3 Cd3 O3 77.58(19) 2_557 4_566 ?
O3 Cd3 O9 157.14(18) 2_557 . ?
O3 Cd3 O9 124.31(17) 4_566 . ?
O3 Cd3 O3W 100.5(2) 2_557 . ?
O3 Cd3 O3W 93.3(2) 4_566 . ?
O9 Cd3 O3W 85.8(2) . . ?
O3 Cd3 O8 88.04(18) 2_557 . ?
O3 Cd3 O8 160.28(18) 4_566 . ?
O9 Cd3 O8 69.12(17) . . ?
O3W Cd3 O8 102.6(2) . . ?
O3 Cd3 O4 86.3(2) 2_557 4_566 ?
O3 Cd3 O4 78.9(2) 4_566 4_566 ?
O9 Cd3 O4 91.5(2) . 4_566 ?
O3W Cd3 O4 168.4(2) . 4_566 ?
O8 Cd3 O4 86.91(19) . 4_566 ?
O3 Cd3 As2 122.77(13) 2_557 . ?
O3 Cd3 As2 157.18(13) 4_566 . ?
O9 Cd3 As2 34.47(12) . . ?
O3W Cd3 As2 92.7(2) . . ?
O8 Cd3 As2 34.79(12) . . ?
O4 Cd3 As2 91.44(16) 4_566 . ?
O3 Cd3 Cd3 39.01(13) 2_557 3_568 ?
O3 Cd3 Cd3 38.58(12) 4_566 3_568 ?
O9 Cd3 Cd3 162.11(12) . 3_568 ?
O3W Cd3 Cd3 98.8(2) . 3_568 ?
O8 Cd3 Cd3 125.79(12) . 3_568 ?
O4 Cd3 Cd3 80.48(16) 4_566 3_568 ?
As2 Cd3 Cd3 159.99(3) . 3_568 ?
O2 As1 O3 110.2(3) . . ?
O2 As1 O1 107.4(3) . . ?
O3 As1 O1 106.1(2) . . ?
O2 As1 C1 107.2(3) . . ?
O3 As1 C1 108.5(3) . . ?
O1 As1 C1 117.3(3) . . ?
O7 As2 O9 112.3(3) . . ?
O7 As2 O8 112.0(2) . . ?
O9 As2 O8 100.7(2) . . ?
O7 As2 C7 109.6(3) . . ?
O9 As2 C7 115.7(3) . . ?
O8 As2 C7 106.1(3) . . ?
O7 As2 Cd3 130.46(19) . . ?
O9 As2 Cd3 49.42(16) . . ?
O8 As2 Cd3 51.51(16) . . ?
C7 As2 Cd3 119.7(2) . . ?
O5 S1 O4 113.2(4) . . ?
O5 S1 O6 111.8(4) . . ?
O4 S1 O6 111.1(4) . . ?
O5 S1 C2 108.3(4) . . ?
O4 S1 C2 106.6(4) . . ?
O6 S1 C2 105.4(4) . . ?
S2' S2 O12' 108.8(14) . . ?
S2' S2 O12 154.7(18) . . ?
O12' S2 O12 48.6(11) . . ?
S2' S2 O10 86.2(13) . . ?
O12' S2 O10 148.3(13) . . ?
O12 S2 O10 119.0(12) . . ?
S2' S2 O11 52.4(14) . . ?
O12' S2 O11 64.9(13) . . ?
O12 S2 O11 111.9(15) . . ?
O10 S2 O11 108.8(14) . . ?
S2' S2 C8 62.1(12) . . ?
O12' S2 C8 110.2(11) . . ?
O12 S2 C8 110.7(13) . . ?
O10 S2 C8 101.5(6) . . ?
O11 S2 C8 103.3(13) . . ?
S2' S2 O11' 20.7(10) . . ?
O12' S2 O11' 94.9(10) . . ?
O12 S2 O11' 143.5(12) . . ?
O10 S2 O11' 90.5(7) . . ?
O11 S2 O11' 32.8(11) . . ?
C8 S2 O11' 80.9(7) . . ?
S2 S2' O11 102.3(18) . . ?
S2 S2' O11' 149.8(15) . . ?
O11 S2' O11' 49.0(13) . . ?
S2 S2' O12' 45.4(11) . . ?
O11 S2' O12' 64.8(14) . . ?
O11' S2' O12' 112.1(9) . . ?
S2 S2' O10 68.3(12) . . ?
O11 S2' O10 119.7(16) . . ?
O11' S2' O10 114.3(9) . . ?
O12' S2' O10 108.7(7) . . ?
S2 S2' C8 98.0(14) . . ?
O11 S2' C8 133.1(16) . . ?
O11' S2' C8 108.9(9) . . ?
O12' S2' C8 105.2(8) . . ?
O10 S2' C8 107.0(4) . . ?
S2 S2' O12 17.0(13) . . ?
O11 S2' O12 93.0(15) . . ?
O11' S2' O12 141.8(10) . . ?
O12' S2' O12 30.5(7) . . ?
O10 S2' O12 85.3(7) . . ?
C8 S2' O12 94.6(8) . . ?
C2 C1 C6 118.6(7) . . ?
C2 C1 As1 126.9(5) . . ?
C6 C1 As1 114.0(6) . . ?
C3 C2 C1 120.6(7) . . ?
C3 C2 S1 117.6(6) . . ?
C1 C2 S1 121.7(5) . . ?
C4 C3 C2 119.2(9) . . ?
C4 C3 H3A 120.4 . . ?
C2 C3 H3A 120.4 . . ?
C3 C4 C5 121.5(9) . . ?
C3 C4 H4A 119.2 . . ?
C5 C4 H4A 119.2 . . ?
C4 C5 C6 120.1(8) . . ?
C4 C5 H5A 119.9 . . ?
C6 C5 H5A 119.9 . . ?
C5 C6 C1 119.9(8) . . ?
C5 C6 H6A 120.1 . . ?
C1 C6 H6A 120.1 . . ?
C12 C7 C8 119.3(8) . . ?
C12 C7 As2 113.2(6) . . ?
C8 C7 As2 127.2(7) . . ?
C9 C8 C7 119.4(10) . . ?
C9 C8 S2' 111.7(8) . . ?
C7 C8 S2' 128.6(7) . . ?
C9 C8 S2 122.9(8) . . ?
C7 C8 S2 116.6(7) . . ?
S2' C8 S2 19.9(3) . . ?
C10 C9 C8 120.2(10) . . ?
C10 C9 H9A 119.9 . . ?
C8 C9 H9A 119.9 . . ?
C11 C10 C9 121.3(10) . . ?
C11 C10 H10A 119.4 . . ?
C9 C10 H10A 119.4 . . ?
C10 C11 C12 120.6(11) . . ?
C10 C11 H11A 119.7 . . ?
C12 C11 H11A 119.7 . . ?
C7 C12 C11 119.1(10) . . ?
C7 C12 H12A 120.4 . . ?
C11 C12 H12A 120.4 . . ?
As1 O1 Cd2 109.4(2) . . ?
As1 O1 Cd1 140.6(3) . . ?
Cd2 O1 Cd1 110.0(2) . . ?
As1 O2 Cd1 126.3(3) . 4_566 ?
As1 O3 Cd3 134.0(3) . 2_547 ?
As1 O3 Cd3 116.4(3) . 4_565 ?
Cd3 O3 Cd3 102.42(19) 2_547 4_565 ?
S1 O4 Cd3 140.0(4) . 4_565 ?
S1 O6 Cd1 138.1(4) . . ?
As2 O7 Cd2 130.4(3) . 3_567 ?
As2 O7 Cd2 125.1(3) . . ?
Cd2 O7 Cd2 103.8(2) 3_567 . ?
As2 O8 Cd1 138.2(3) . 3_567 ?
As2 O8 Cd3 93.7(2) . . ?
Cd1 O8 Cd3 123.1(2) 3_567 . ?
As2 O9 Cd3 96.1(2) . . ?
As2 O9 Cd1 135.0(3) . 4_566 ?
Cd3 O9 Cd1 109.85(19) . 4_566 ?
S2 O10 S2' 25.5(3) . . ?
S2 O10 Cd2 145.2(5) . . ?
S2' O10 Cd2 120.2(4) . . ?
O11' O11 S2' 75.0(18) . . ?
O11' O11 O12' 137(2) . . ?
S2' O11 O12' 64.7(12) . . ?
O11' O11 S2 100(2) . . ?
S2' O11 S2 25.3(6) . . ?
O12' O11 S2 42.9(9) . . ?
O11 O11' S2' 56.0(14) . . ?
O11 O11' S2 47.3(14) . . ?
S2' O11' S2 9.4(5) . . ?
O12' O12 S2 52.2(14) . . ?
O12' O12 S2' 45.2(12) . . ?
S2 O12 S2' 8.3(6) . . ?
O12 O12' S2 79.2(15) . . ?
O12 O12' S2' 104.3(16) . . ?
S2 O12' S2' 25.8(5) . . ?
O12 O12' O11 147(2) . . ?
S2 O12' O11 72.2(13) . . ?
S2' O12' O11 50.5(11) . . ?
Cd1 O1W Cd2 98.7(2) . . ?
Cd1 O1W H1WA 112.0 . . ?
Cd2 O1W H1WA 112.1 . . ?
Cd1 O1W H1WB 112.0 . . ?
Cd2 O1W H1WB 112.0 . . ?
H1WA O1W H1WB 109.7 . . ?
Cd2 O2W H2WA 109.3 . . ?
Cd2 O2W H2WB 109.3 . . ?
H2WA O2W H2WB 109.5 . . ?
Cd3 O3W H3WA 109.0 . . ?
Cd3 O3W H3WB 109.3 . . ?
H3WA O3W H3WB 109.5 . . ?
H4WA O4W H4WB 109.5 . . ?

loop_
_geom_bond_atom_site_label_1
_geom_bond_atom_site_label_2
_geom_bond_distance
_geom_bond_site_symmetry_2
_geom_bond_publ_flag
Cd1 O2 2.224(5) 4_565 ?
Cd1 O9 2.293(5) 4_565 ?
Cd1 O8 2.296(5) 3_567 ?
Cd1 O6 2.323(6) . ?
Cd1 O1W 2.334(6) . ?
Cd1 O1 2.338(5) . ?
Cd2 O7 2.235(5) 3_567 ?
Cd2 O1 2.252(5) . ?
Cd2 O10 2.286(6) . ?
Cd2 O2W 2.298(6) . ?
Cd2 O7 2.302(5) . ?
Cd2 O1W 2.616(7) . ?
Cd3 O3 2.198(5) 2_557 ?
Cd3 O3 2.218(5) 4_566 ?
Cd3 O9 2.268(5) . ?
Cd3 O3W 2.310(7) . ?
Cd3 O8 2.328(5) . ?
Cd3 O4 2.462(7) 4_566 ?
Cd3 As2 2.9685(9) . ?
Cd3 Cd3 3.4423(11) 3_568 ?
As1 O2 1.678(5) . ?
As1 O3 1.682(5) . ?
As1 O1 1.688(5) . ?
As1 C1 1.940(8) . ?
As2 O7 1.657(5) . ?
As2 O9 1.690(5) . ?
As2 O8 1.697(5) . ?
As2 C7 1.935(8) . ?
S1 O5 1.435(6) . ?
S1 O4 1.455(7) . ?
S1 O6 1.468(6) . ?
S1 C2 1.767(7) . ?
S2 S2' 0.656(7) . ?
S2 O12' 1.073(14) . ?
S2 O12 1.34(2) . ?
S2 O10 1.417(12) . ?
S2 O11 1.50(2) . ?
S2 C8 1.911(14) . ?
S2 O11' 2.013(15) . ?
S2' O11 1.22(2) . ?
S2' O11' 1.419(14) . ?
S2' O12' 1.427(12) . ?
S2' O10 1.522(8) . ?
S2' C8 1.705(11) . ?
S2' O12 1.95(2) . ?
C1 C2 1.404(11) . ?
C1 C6 1.406(10) . ?
C2 C3 1.392(11) . ?
C3 C4 1.370(12) . ?
C3 H3A 0.9300 . ?
C4 C5 1.376(14) . ?
C4 H4A 0.9300 . ?
C5 C6 1.383(12) . ?
C5 H5A 0.9300 . ?
C6 H6A 0.9300 . ?
C7 C12 1.393(12) . ?
C7 C8 1.394(11) . ?
C8 C9 1.394(13) . ?
C9 C10 1.361(17) . ?
C9 H9A 0.9300 . ?
C10 C11 1.339(18) . ?
C10 H10A 0.9300 . ?
C11 C12 1.402(13) . ?
C11 H11A 0.9300 . ?
C12 H12A 0.9300 . ?
O2 Cd1 2.224(5) 4_566 ?
O3 Cd3 2.198(5) 2_547 ?
O3 Cd3 2.218(5) 4_565 ?
O4 Cd3 2.462(7) 4_565 ?
O7 Cd2 2.235(5) 3_567 ?
O8 Cd1 2.296(5) 3_567 ?
O9 Cd1 2.293(5) 4_566 ?
O11 O11' 1.11(3) . ?
O11 O12' 1.43(3) . ?
O12 O12' 1.02(2) . ?
O1W H1WA 0.8501 . ?
O1W H1WB 0.8501 . ?
O2W H2WA 0.8501 . ?
O2W H2WB 0.8501 . ?
O3W H3WA 0.8498 . ?
O3W H3WB 0.8498 . ?
O4W H4WA 0.8501 . ?
O4W H4WB 0.8499 . ?

loop_
_geom_hbond_atom_site_label_D
_geom_hbond_atom_site_label_H
_geom_hbond_atom_site_label_A
_geom_hbond_distance_DH
_geom_hbond_distance_HA
_geom_hbond_distance_DA
_geom_hbond_angle_DHA
_geom_hbond_site_symmetry_A
O2W H2WA O2 0.85 2.36 2.832(7) 115.9 3_567
O1W H1WA O4 0.85 2.07 2.905(9) 168.6 2_556
O1W H1WB O4W 0.85 1.87 2.696(15) 164.2 4_565
O3W H3WB O4W 0.85 2.01 2.828(17) 160.3 .
